data_4114631
loop_
_publ_author_name
'David R. Spring'
'Shyam Krishnan'
'Helen E. Blackwell'
'Stuart L. Schreiber'

_publ_section_title
;
 Diversity-Oriented Synthesis of Biaryl-Containing Medium Rings Using a
 One Bead/One Stock Solution Platform
;
_journal_name_full 'Journal of the American Chemical Society'
_journal_page_first 1354
_journal_page_last 1363
_journal_paper_doi 10.1021/ja017248o
_journal_volume 124
_journal_year 2002
_chemical_formula_sum 'C22 H23 N O S'
_chemical_formula_weight 349.47
_chemical_name_systematic
; 
 ? 
;
_space_group_IT_number 19
_symmetry_cell_setting orthorhombic
_symmetry_space_group_name_Hall 'P 2ac 2ab'
_symmetry_space_group_name_H-M 'P 21 21 21'
_atom_sites_solution_hydrogens geom
_atom_sites_solution_primary direct
_atom_sites_solution_secondary difmap
_audit_creation_method SHELXL-97
_cell_angle_alpha 90.00
_cell_angle_beta 90.00
_cell_angle_gamma 90.00
_cell_formula_units_Z 8
_cell_length_a 10.0585(5)
_cell_length_b 10.4847(5)
_cell_length_c 34.977(2)
_cell_measurement_reflns_used 122
_cell_measurement_temperature 213(2)
_cell_measurement_theta_max 17.46
_cell_measurement_theta_min 2.98
_cell_volume 3688.7(3)
_computing_cell_refinement 'SMART (SIEMENS, V4.033, 1994)'
_computing_data_collection 'ASTRO (SIEMENS, V4.033, 1994)'
_computing_data_reduction 'SAINT (SIEMENS, V4.035, 1994)'
_computing_molecular_graphics 'SHELXTL (SIEMENS, 1994, ver 5.04)'
_computing_publication_material 'CIFTAB (Sheldrick, 1993)'
_computing_structure_refinement 'SHELXL-97 (Sheldrick, 1997)'
_computing_structure_solution 'SHELXS-97 (Sheldrick, 1990)'
_diffrn_ambient_temperature 213(2)
_diffrn_measured_fraction_theta_full 0.988
_diffrn_measured_fraction_theta_max 0.988
_diffrn_measurement_method '\w, 0.3 deg'
_diffrn_radiation_monochromator graphite
_diffrn_radiation_source 'fine-focus sealed tube'
_diffrn_radiation_type MoK\a
_diffrn_radiation_wavelength 0.71073
_diffrn_reflns_av_R_equivalents 0.0755
_diffrn_reflns_av_sigmaI/netI 0.0783
_diffrn_reflns_limit_h_max 13
_diffrn_reflns_limit_h_min -12
_diffrn_reflns_limit_k_max 12
_diffrn_reflns_limit_k_min -13
_diffrn_reflns_limit_l_max 46
_diffrn_reflns_limit_l_min -42
_diffrn_reflns_number 24471
_diffrn_reflns_theta_full 28.30
_diffrn_reflns_theta_max 28.30
_diffrn_reflns_theta_min 2.03
_diffrn_standards_decay_% <1
_diffrn_standards_interval_count 0
_diffrn_standards_number 0
_exptl_absorpt_coefficient_mu 0.185
_exptl_absorpt_correction_type none
_exptl_crystal_colour colorless
_exptl_crystal_density_diffrn 1.259
_exptl_crystal_description Block
_exptl_crystal_F_000 1488
_exptl_crystal_size_max 0.1
_exptl_crystal_size_mid 0.1
_exptl_crystal_size_min 0.1
_refine_diff_density_max 0.207
_refine_diff_density_min -0.320
_refine_diff_density_rms 0.055
_refine_ls_abs_structure_details 'Flack H D (1983), Acta Cryst. A39, 876-881'
_refine_ls_abs_structure_Flack 0.02(7)
_refine_ls_extinction_method none
_refine_ls_goodness_of_fit_ref 1.059
_refine_ls_hydrogen_treatment mixed
_refine_ls_matrix_type full
_refine_ls_number_parameters 451
_refine_ls_number_reflns 8928
_refine_ls_number_restraints 0
_refine_ls_restrained_S_all 1.059
_refine_ls_R_factor_all 0.0895
_refine_ls_R_factor_gt 0.0544
_refine_ls_shift/su_max 0.006
_refine_ls_shift/su_mean 0.001
_refine_ls_structure_factor_coef Fsqd
_refine_ls_weighting_details 'calc w=1/[\s^2^(Fo^2^)+(0.0336P)^2^+0.3111P] where P=(Fo^2^+2Fc^2^)/3'
_refine_ls_weighting_scheme calc
_refine_ls_wR_factor_gt 0.0919
_refine_ls_wR_factor_ref 0.1030
_reflns_number_gt 6286
_reflns_number_total 8928
_reflns_threshold_expression >2sigma(I)
_cod_data_source_file ja017248o_s2_09.cif
_cod_data_source_block sls37t
_cod_database_code 4114631

loop_
_symmetry_equiv_pos_as_xyz
'x, y, z'
'-x+1/2, -y, z+1/2'
'-x, y+1/2, -z+1/2'
'x+1/2, -y+1/2, -z'

loop_
_atom_site_label
_atom_site_type_symbol
_atom_site_fract_x
_atom_site_fract_y
_atom_site_fract_z
_atom_site_U_iso_or_equiv
_atom_site_adp_type
_atom_site_occupancy
_atom_site_symmetry_multiplicity
_atom_site_calc_flag
_atom_site_refinement_flags
S1A S 0.92916(9) -0.29274(7) 1.07213(2) 0.0518(2) Uani 1 1 d .
O1A O 0.8203(2) -0.11813(17) 0.95495(5) 0.0448(5) Uani 1 1 d .
N1A N 1.0134(2) 0.0855(2) 0.93804(5) 0.0363(5) Uani 1 1 d .
C1A C 0.7953(3) -0.0266(3) 0.92562(8) 0.0456(7) Uani 1 1 d .
H1AA H 0.6997 -0.0087 0.9245 0.055 Uiso 1 1 calc R
H1AB H 0.8220 -0.0622 0.9009 0.055 Uiso 1 1 calc R
C2A C 0.8705(3) 0.0977(2) 0.93252(7) 0.0369(6) Uani 1 1 d .
H2AA H 0.8342 0.1348 0.9564 0.044 Uiso 1 1 calc R
C3A C 1.0579(3) 0.0463(2) 0.97634(6) 0.0326(6) Uani 1 1 d .
H3AA H 1.1550 0.0516 0.9775 0.039 Uiso 1 1 calc R
H3AB H 1.0327 -0.0429 0.9806 0.039 Uiso 1 1 calc R
C4A C 0.9998(3) 0.1268(2) 1.00762(7) 0.0309(6) Uani 1 1 d .
C5A C 0.9361(2) 0.0725(2) 1.03923(7) 0.0317(6) Uani 1 1 d .
C6A C 0.9166(3) -0.0672(2) 1.04373(7) 0.0333(6) Uani 1 1 d .
C7A C 0.8261(3) -0.1448(2) 1.02258(7) 0.0358(6) Uani 1 1 d .
C8A C 0.7456(3) -0.0977(3) 0.98942(7) 0.0420(7) Uani 1 1 d .
H8AA H 0.6610 -0.1439 0.9881 0.050 Uiso 1 1 calc R
H8AB H 0.7263 -0.0067 0.9925 0.050 Uiso 1 1 calc R
C9A C 1.0810(3) 0.0077(3) 0.90925(7) 0.0534(8) Uani 1 1 d .
H9AA H 1.0518 0.0332 0.8840 0.080 Uiso 1 1 calc R
H9AB H 1.0598 -0.0815 0.9133 0.080 Uiso 1 1 calc R
H9AC H 1.1763 0.0199 0.9114 0.080 Uiso 1 1 calc R
C10A C 0.8400(3) 0.1935(3) 0.90025(7) 0.0465(7) Uani 1 1 d .
H10A H 0.8874 0.1672 0.8771 0.056 Uiso 1 1 calc R
H10B H 0.7446 0.1915 0.8947 0.056 Uiso 1 1 calc R
C11A C 0.8797(3) 0.3271(3) 0.91020(7) 0.0380(7) Uani 1 1 d .
C12A C 0.7932(3) 0.4061(3) 0.92998(8) 0.0464(7) Uani 1 1 d .
H12A H 0.7080 0.3758 0.9363 0.056 Uiso 1 1 calc R
C13A C 0.8287(4) 0.5269(3) 0.94051(8) 0.0552(8) Uani 1 1 d .
H13A H 0.7678 0.5784 0.9538 0.066 Uiso 1 1 calc R
C14A C 0.9525(4) 0.5736(3) 0.93183(9) 0.0570(8) Uani 1 1 d .
H14A H 0.9764 0.6569 0.9390 0.068 Uiso 1 1 calc R
C15A C 1.0409(3) 0.4975(3) 0.91255(9) 0.0567(9) Uani 1 1 d .
H15A H 1.1264 0.5281 0.9068 0.068 Uiso 1 1 calc R
C16A C 1.0043(3) 0.3764(3) 0.90171(8) 0.0489(8) Uani 1 1 d .
H16A H 1.0653 0.3256 0.8882 0.059 Uiso 1 1 calc R
C17A C 1.0140(3) 0.2585(3) 1.00596(8) 0.0402(7) Uani 1 1 d .
H17A H 1.0553 0.2958 0.9846 0.048 Uiso 1 1 calc R
C18A C 0.9685(3) 0.3353(3) 1.03518(8) 0.0493(8) Uani 1 1 d .
H18A H 0.9790 0.4242 1.0336 0.059 Uiso 1 1 calc R
C19A C 0.9083(3) 0.2826(3) 1.06634(8) 0.0520(8) Uani 1 1 d .
H19A H 0.8778 0.3352 1.0863 0.062 Uiso 1 1 calc R
C20A C 0.8920(3) 0.1517(3) 1.06864(7) 0.0410(7) Uani 1 1 d .
H20A H 0.8508 0.1159 1.0902 0.049 Uiso 1 1 calc R
C21A C 0.9795(3) -0.1371(2) 1.07154(7) 0.0390(6) Uani 1 1 d .
H21A H 1.0431 -0.1031 1.0884 0.047 Uiso 1 1 calc R
C22A C 0.8233(3) -0.2668(3) 1.03508(8) 0.0488(8) Uani 1 1 d .
H22A H 0.7687 -0.3303 1.0244 0.059 Uiso 1 1 calc R
S1B S 0.20052(7) -0.19444(7) 0.162437(18) 0.04169(18) Uani 1 1 d .
O1B O 0.38577(17) 0.14708(16) 0.23028(4) 0.0331(4) Uani 1 1 d .
N1B N 0.3946(2) 0.07804(18) 0.31146(5) 0.0292(5) Uani 1 1 d .
C1B C 0.4025(3) 0.2429(2) 0.25861(7) 0.0329(6) Uani 1 1 d .
H1BA H 0.3564 0.3205 0.2504 0.039 Uiso 1 1 calc R
H1BB H 0.4973 0.2631 0.2609 0.039 Uiso 1 1 calc R
C2B C 0.3495(2) 0.2031(2) 0.29770(6) 0.0283(5) Uani 1 1 d .
H2BA H 0.2516 0.1984 0.2954 0.034 Uiso 1 1 calc R
C3B C 0.3300(2) -0.0327(2) 0.29424(7) 0.0303(6) Uani 1 1 d .
H3BA H 0.3613 -0.1099 0.3072 0.036 Uiso 1 1 calc R
H3BB H 0.3567 -0.0385 0.2674 0.036 Uiso 1 1 calc R
C4B C 0.1805(2) -0.0284(2) 0.29638(6) 0.0264(5) Uani 1 1 d .
C5B C 0.0994(2) -0.0538(2) 0.26451(6) 0.0252(5) Uani 1 1 d .
C6B C 0.1541(2) -0.0805(2) 0.22585(6) 0.0282(5) Uani 1 1 d .
C7B C 0.2251(2) 0.0076(2) 0.20204(6) 0.0293(5) Uani 1 1 d .
C8B C 0.2559(3) 0.1429(2) 0.21361(7) 0.0328(6) Uani 1 1 d .
H8BA H 0.2525 0.1987 0.1912 0.039 Uiso 1 1 calc R
H8BB H 0.1898 0.1729 0.2321 0.039 Uiso 1 1 calc R
C9B C 0.5384(2) 0.0617(3) 0.31012(8) 0.0384(6) Uani 1 1 d .
H9BA H 0.5812 0.1354 0.3215 0.058 Uiso 1 1 calc R
H9BB H 0.5668 0.0533 0.2837 0.058 Uiso 1 1 calc R
H9BC H 0.5630 -0.0144 0.3242 0.058 Uiso 1 1 calc R
C10B C 0.3801(3) 0.3055(2) 0.32756(7) 0.0382(6) Uani 1 1 d .
H10C H 0.3656 0.2699 0.3531 0.046 Uiso 1 1 calc R
H10D H 0.4740 0.3295 0.3256 0.046 Uiso 1 1 calc R
C11B C 0.2955(3) 0.4235(2) 0.32300(7) 0.0307(5) Uani 1 1 d .
C12B C 0.3389(3) 0.5280(2) 0.30246(8) 0.0404(7) Uani 1 1 d .
H12B H 0.4248 0.5278 0.2919 0.049 Uiso 1 1 calc R
C13B C 0.2571(3) 0.6337(3) 0.29722(8) 0.0486(8) Uani 1 1 d .
H13B H 0.2867 0.7031 0.2825 0.058 Uiso 1 1 calc R
C14B C 0.1338(3) 0.6364(3) 0.31353(8) 0.0432(7) Uani 1 1 d .
H14B H 0.0791 0.7084 0.3105 0.052 Uiso 1 1 calc R
C15B C 0.0898(3) 0.5336(2) 0.33431(7) 0.0368(6) Uani 1 1 d .
H15B H 0.0052 0.5355 0.3457 0.044 Uiso 1 1 calc R
C16B C 0.1690(2) 0.4282(2) 0.33846(7) 0.0325(6) Uani 1 1 d .
H16B H 0.1367 0.3576 0.3521 0.039 Uiso 1 1 calc R
C17B C 0.1200(3) -0.0046(2) 0.33148(7) 0.0327(6) Uani 1 1 d .
H17B H 0.1733 0.0142 0.3528 0.039 Uiso 1 1 calc R
C18B C -0.0158(3) -0.0080(2) 0.33564(7) 0.0361(6) Uani 1 1 d .
H18B H -0.0545 0.0077 0.3596 0.043 Uiso 1 1 calc R
C19B C -0.0951(3) -0.0346(2) 0.30449(7) 0.0352(6) Uani 1 1 d .
H19B H -0.1881 -0.0373 0.3073 0.042 Uiso 1 1 calc R
C20B C -0.0381(3) -0.0571(2) 0.26932(7) 0.0328(6) Uani 1 1 d .
H20B H -0.0928 -0.0750 0.2482 0.039 Uiso 1 1 calc R
C21B C 0.1350(3) -0.1941(3) 0.20755(7) 0.0353(6) Uani 1 1 d .
H21B H 0.0908 -0.2642 0.2185 0.042 Uiso 1 1 calc R
C22B C 0.2565(3) -0.0421(2) 0.16747(7) 0.0364(6) Uani 1 1 d .
H22B H 0.3037 0.0022 0.1485 0.044 Uiso 1 1 calc R

loop_
_atom_site_aniso_label
_atom_site_aniso_U_11
_atom_site_aniso_U_22
_atom_site_aniso_U_33
_atom_site_aniso_U_23
_atom_site_aniso_U_13
_atom_site_aniso_U_12
S1A 0.0733(6) 0.0395(4) 0.0427(4) 0.0100(3) 0.0067(4) 0.0067(4)
O1A 0.0557(13) 0.0410(11) 0.0377(10) -0.0026(8) -0.0054(10) -0.0030(10)
N1A 0.0355(13) 0.0456(13) 0.0278(11) 0.0012(10) -0.0003(9) 0.0040(10)
C1A 0.0530(19) 0.0481(17) 0.0357(14) 0.0010(13) -0.0111(14) -0.0027(14)
C2A 0.0392(17) 0.0421(16) 0.0295(13) 0.0003(11) -0.0038(12) 0.0038(12)
C3A 0.0335(15) 0.0344(14) 0.0299(12) 0.0027(11) -0.0031(11) 0.0007(12)
C4A 0.0295(14) 0.0331(15) 0.0299(13) 0.0000(11) -0.0089(11) 0.0007(11)
C5A 0.0290(14) 0.0365(14) 0.0296(13) -0.0012(11) -0.0055(11) 0.0017(11)
C6A 0.0357(15) 0.0353(14) 0.0288(13) 0.0007(11) 0.0020(12) 0.0003(12)
C7A 0.0377(16) 0.0357(15) 0.0340(14) 0.0023(11) 0.0006(12) -0.0049(12)
C8A 0.0405(17) 0.0447(17) 0.0406(15) -0.0005(12) -0.0042(13) -0.0077(13)
C9A 0.054(2) 0.072(2) 0.0343(15) -0.0057(15) 0.0085(14) 0.0089(17)
C10A 0.0526(19) 0.0549(18) 0.0319(13) 0.0051(14) -0.0082(13) 0.0019(16)
C11A 0.0421(17) 0.0448(17) 0.0271(12) 0.0107(11) -0.0001(12) 0.0093(13)
C12A 0.0380(17) 0.062(2) 0.0396(15) 0.0058(14) 0.0051(14) 0.0077(15)
C13A 0.060(2) 0.059(2) 0.0459(18) -0.0044(15) 0.0063(16) 0.0132(17)
C14A 0.069(2) 0.0441(18) 0.0582(19) 0.0083(15) -0.0077(18) 0.0043(17)
C15A 0.0460(19) 0.054(2) 0.071(2) 0.0257(17) 0.0068(16) -0.0004(16)
C16A 0.0444(19) 0.055(2) 0.0476(17) 0.0158(14) 0.0120(14) 0.0154(15)
C17A 0.0436(18) 0.0376(16) 0.0394(15) 0.0001(12) -0.0040(13) -0.0073(13)
C18A 0.062(2) 0.0327(16) 0.0530(18) -0.0046(13) -0.0083(16) -0.0017(14)
C19A 0.061(2) 0.0463(19) 0.0491(17) -0.0139(14) -0.0027(16) 0.0084(16)
C20A 0.0483(18) 0.0449(16) 0.0299(13) -0.0029(12) 0.0002(13) 0.0023(13)
C21A 0.0412(17) 0.0426(15) 0.0332(14) 0.0004(12) 0.0024(13) 0.0019(13)
C22A 0.060(2) 0.0413(18) 0.0450(16) -0.0014(13) 0.0040(15) -0.0096(15)
S1B 0.0480(4) 0.0422(4) 0.0349(3) -0.0101(3) -0.0049(3) 0.0128(3)
O1B 0.0305(10) 0.0345(10) 0.0343(9) -0.0012(8) 0.0048(8) 0.0020(8)
N1B 0.0226(11) 0.0281(11) 0.0369(11) 0.0002(9) -0.0027(9) -0.0005(9)
C1B 0.0314(15) 0.0286(13) 0.0386(13) 0.0006(10) 0.0016(12) -0.0033(11)
C2B 0.0235(13) 0.0270(12) 0.0343(12) -0.0017(11) 0.0002(10) -0.0012(11)
C3B 0.0304(14) 0.0270(13) 0.0336(13) 0.0030(10) -0.0005(11) 0.0053(11)
C4B 0.0279(13) 0.0200(12) 0.0312(12) 0.0026(9) 0.0004(11) -0.0008(10)
C5B 0.0308(14) 0.0185(12) 0.0264(12) 0.0020(9) 0.0003(10) -0.0004(10)
C6B 0.0266(13) 0.0287(13) 0.0293(12) 0.0017(10) -0.0051(10) 0.0030(11)
C7B 0.0295(14) 0.0291(13) 0.0293(12) 0.0025(11) -0.0026(10) 0.0055(11)
C8B 0.0325(14) 0.0335(14) 0.0323(13) 0.0082(11) 0.0001(11) 0.0018(11)
C9B 0.0257(14) 0.0403(15) 0.0494(15) 0.0022(12) -0.0057(12) -0.0006(12)
C10B 0.0333(15) 0.0378(15) 0.0435(14) -0.0071(12) -0.0051(12) -0.0004(13)
C11B 0.0317(14) 0.0311(13) 0.0292(12) -0.0049(10) -0.0045(11) -0.0031(11)
C12B 0.0398(16) 0.0337(15) 0.0479(16) -0.0073(12) 0.0116(13) -0.0110(13)
C13B 0.069(2) 0.0283(15) 0.0480(17) 0.0006(13) 0.0078(16) -0.0117(15)
C14B 0.056(2) 0.0305(15) 0.0435(16) -0.0033(13) -0.0085(14) 0.0068(14)
C15B 0.0334(15) 0.0448(16) 0.0322(13) -0.0059(12) -0.0026(12) 0.0047(12)
C16B 0.0362(15) 0.0326(13) 0.0287(12) 0.0029(11) -0.0002(12) -0.0063(12)
C17B 0.0354(15) 0.0332(14) 0.0296(13) 0.0028(11) 0.0016(11) -0.0025(11)
C18B 0.0341(15) 0.0388(15) 0.0354(14) 0.0036(12) 0.0106(12) 0.0001(12)
C19B 0.0273(14) 0.0307(14) 0.0475(15) 0.0018(11) 0.0053(12) -0.0006(11)
C20B 0.0320(15) 0.0291(14) 0.0373(14) 0.0020(11) -0.0044(11) -0.0032(11)
C21B 0.0393(15) 0.0319(14) 0.0347(13) 0.0013(12) -0.0055(11) 0.0035(12)
C22B 0.0355(15) 0.0415(16) 0.0323(14) 0.0020(11) 0.0002(12) 0.0067(12)

loop_
_atom_type_symbol
_atom_type_description
_atom_type_scat_dispersion_real
_atom_type_scat_dispersion_imag
_atom_type_scat_source
C C 0.0033 0.0016 'International Tables Vol C Tables 4.2.6.8 and 6.1.1.4'
H H 0.0000 0.0000 'International Tables Vol C Tables 4.2.6.8 and 6.1.1.4'
N N 0.0061 0.0033 'International Tables Vol C Tables 4.2.6.8 and 6.1.1.4'
O O 0.0106 0.0060 'International Tables Vol C Tables 4.2.6.8 and 6.1.1.4'
S S 0.1246 0.1234 'International Tables Vol C Tables 4.2.6.8 and 6.1.1.4'

loop_
_geom_angle_atom_site_label_1
_geom_angle_atom_site_label_2
_geom_angle_atom_site_label_3
_geom_angle
C22A S1A C21A 91.35(14)
C1A O1A C8A 114.2(2)
C2A N1A C9A 114.6(2)
C2A N1A C3A 116.5(2)
C9A N1A C3A 109.3(2)
O1A C1A C2A 111.9(2)
N1A C2A C1A 115.8(2)
N1A C2A C10A 110.5(2)
C1A C2A C10A 110.0(2)
N1A C3A C4A 112.9(2)
C17A C4A C5A 119.0(2)
C17A C4A C3A 119.2(2)
C5A C4A C3A 121.7(2)
C20A C5A C4A 119.1(2)
C20A C5A C6A 117.8(2)
C4A C5A C6A 123.0(2)
C21A C6A C7A 110.9(2)
C21A C6A C5A 122.7(2)
C7A C6A C5A 126.2(2)
C22A C7A C6A 112.7(2)
C22A C7A C8A 123.4(3)
C6A C7A C8A 123.9(2)
O1A C8A C7A 108.5(2)
C11A C10A C2A 112.8(2)
C12A C11A C16A 116.8(3)
C12A C11A C10A 120.5(3)
C16A C11A C10A 122.6(3)
C13A C12A C11A 121.6(3)
C12A C13A C14A 120.6(3)
C13A C14A C15A 119.3(3)
C14A C15A C16A 119.9(3)
C15A C16A C11A 121.8(3)
C18A C17A C4A 121.0(3)
C19A C18A C17A 120.2(3)
C18A C19A C20A 120.0(3)
C19A C20A C5A 120.6(3)
C6A C21A S1A 112.5(2)
C7A C22A S1A 112.6(2)
C22B S1B C21B 91.73(13)
C1B O1B C8B 114.46(19)
C9B N1B C3B 109.6(2)
C9B N1B C2B 113.63(19)
C3B N1B C2B 115.91(18)
O1B C1B C2B 112.95(19)
N1B C2B C1B 115.47(19)
N1B C2B C10B 109.95(19)
C1B C2B C10B 110.5(2)
N1B C3B C4B 113.6(2)
C17B C4B C5B 118.6(2)
C17B C4B C3B 119.0(2)
C5B C4B C3B 122.3(2)
C20B C5B C4B 119.0(2)
C20B C5B C6B 118.2(2)
C4B C5B C6B 122.8(2)
C21B C6B C7B 111.1(2)
C21B C6B C5B 122.6(2)
C7B C6B C5B 126.2(2)
C22B C7B C6B 112.7(2)
C22B C7B C8B 123.7(2)
C6B C7B C8B 123.6(2)
O1B C8B C7B 109.0(2)
C11B C10B C2B 113.0(2)
C16B C11B C12B 117.7(2)
C16B C11B C10B 120.4(2)
C12B C11B C10B 121.8(2)
C11B C12B C13B 120.9(3)
C14B C13B C12B 119.9(3)
C13B C14B C15B 119.8(3)
C16B C15B C14B 120.1(3)
C15B C16B C11B 121.5(2)
C18B C17B C4B 121.5(2)
C17B C18B C19B 119.8(2)
C20B C19B C18B 119.9(2)
C19B C20B C5B 121.1(2)
C6B C21B S1B 112.3(2)
C7B C22B S1B 112.1(2)

loop_
_geom_bond_atom_site_label_1
_geom_bond_atom_site_label_2
_geom_bond_distance
S1A C22A 1.699(3)
S1A C21A 1.709(3)
O1A C1A 1.428(3)
O1A C8A 1.437(3)
N1A C2A 1.456(3)
N1A C9A 1.463(3)
N1A C3A 1.471(3)
C1A C2A 1.525(4)
C2A C10A 1.542(3)
C3A C4A 1.500(3)
C4A C17A 1.389(3)
C4A C5A 1.399(3)
C5A C20A 1.395(3)
C5A C6A 1.486(3)
C6A C21A 1.372(3)
C6A C7A 1.428(4)
C7A C22A 1.352(3)
C7A C8A 1.499(4)
C10A C11A 1.498(4)
C11A C12A 1.386(4)
C11A C16A 1.388(4)
C12A C13A 1.367(4)
C13A C14A 1.372(5)
C14A C15A 1.373(4)
C15A C16A 1.376(4)
C17A C18A 1.379(4)
C18A C19A 1.364(4)
C19A C20A 1.385(4)
S1B C22B 1.702(3)
S1B C21B 1.710(3)
O1B C1B 1.421(3)
O1B C8B 1.431(3)
N1B C9B 1.457(3)
N1B C3B 1.460(3)
N1B C2B 1.469(3)
C1B C2B 1.526(3)
C2B C10B 1.529(3)
C3B C4B 1.506(3)
C4B C17B 1.393(3)
C4B C5B 1.407(3)
C5B C20B 1.394(3)
C5B C6B 1.487(3)
C6B C21B 1.366(3)
C6B C7B 1.435(3)
C7B C22B 1.354(3)
C7B C8B 1.507(3)
C10B C11B 1.509(3)
C11B C16B 1.383(3)
C11B C12B 1.381(3)
C12B C13B 1.393(4)
C13B C14B 1.366(4)
C14B C15B 1.373(4)
C15B C16B 1.370(3)
C17B C18B 1.374(3)
C18B C19B 1.379(3)
C19B C20B 1.378(3)

loop_
_geom_torsion_atom_site_label_1
_geom_torsion_atom_site_label_2
_geom_torsion_atom_site_label_3
_geom_torsion_atom_site_label_4
_geom_torsion
C8A O1A C1A C2A 79.5(3)
C9A N1A C2A C1A 49.1(3)
C3A N1A C2A C1A -80.2(3)
C9A N1A C2A C10A -76.8(3)
C3A N1A C2A C10A 153.9(2)
O1A C1A C2A N1A 54.0(3)
O1A C1A C2A C10A -179.8(2)
C2A N1A C3A C4A -51.8(3)
C9A N1A C3A C4A 176.4(2)
N1A C3A C4A C17A -53.9(3)
N1A C3A C4A C5A 128.7(2)
C17A C4A C5A C20A -1.7(4)
C3A C4A C5A C20A 175.7(2)
C17A C4A C5A C6A -179.7(2)
C3A C4A C5A C6A -2.3(4)
C20A C5A C6A C21A -65.3(3)
C4A C5A C6A C21A 112.7(3)
C20A C5A C6A C7A 109.9(3)
C4A C5A C6A C7A -72.1(4)
C21A C6A C7A C22A 0.5(3)
C5A C6A C7A C22A -175.2(3)
C21A C6A C7A C8A -177.9(2)
C5A C6A C7A C8A 6.4(4)
C1A O1A C8A C7A -149.2(2)
C22A C7A C8A O1A -87.5(3)
C6A C7A C8A O1A 90.6(3)
N1A C2A C10A C11A -66.3(3)
C1A C2A C10A C11A 164.5(2)
C2A C10A C11A C12A -86.5(3)
C2A C10A C11A C16A 90.8(3)
C16A C11A C12A C13A 0.2(4)
C10A C11A C12A C13A 177.8(2)
C11A C12A C13A C14A -0.2(4)
C12A C13A C14A C15A -0.3(5)
C13A C14A C15A C16A 0.9(5)
C14A C15A C16A C11A -0.9(4)
C12A C11A C16A C15A 0.3(4)
C10A C11A C16A C15A -177.1(2)
C5A C4A C17A C18A 1.1(4)
C3A C4A C17A C18A -176.4(2)
C4A C17A C18A C19A -0.1(5)
C17A C18A C19A C20A -0.4(5)
C18A C19A C20A C5A -0.3(5)
C4A C5A C20A C19A 1.3(4)
C6A C5A C20A C19A 179.4(3)
C7A C6A C21A S1A -0.3(3)
C5A C6A C21A S1A 175.5(2)
C22A S1A C21A C6A 0.1(2)
C6A C7A C22A S1A -0.4(3)
C8A C7A C22A S1A 178.0(2)
C21A S1A C22A C7A 0.2(2)
C8B O1B C1B C2B 81.5(2)
C9B N1B C2B C1B 51.4(3)
C3B N1B C2B C1B -76.9(3)
C9B N1B C2B C10B -74.4(3)
C3B N1B C2B C10B 157.3(2)
O1B C1B C2B N1B 50.1(3)
O1B C1B C2B C10B 175.6(2)
C9B N1B C3B C4B 176.5(2)
C2B N1B C3B C4B -53.2(3)
N1B C3B C4B C17B -50.9(3)
N1B C3B C4B C5B 132.3(2)
C17B C4B C5B C20B -1.4(3)
C3B C4B C5B C20B 175.4(2)
C17B C4B C5B C6B -179.9(2)
C3B C4B C5B C6B -3.1(3)
C20B C5B C6B C21B -61.0(3)
C4B C5B C6B C21B 117.4(3)
C20B C5B C6B C7B 115.0(3)
C4B C5B C6B C7B -66.5(3)
C21B C6B C7B C22B -0.2(3)
C5B C6B C7B C22B -176.7(2)
C21B C6B C7B C8B 177.2(2)
C5B C6B C7B C8B 0.7(4)
C1B O1B C8B C7B -149.57(19)
C22B C7B C8B O1B -88.7(3)
C6B C7B C8B O1B 94.2(3)
N1B C2B C10B C11B -158.8(2)
C1B C2B C10B C11B 72.6(3)
C2B C10B C11B C16B 83.5(3)
C2B C10B C11B C12B -94.4(3)
C16B C11B C12B C13B -0.7(4)
C10B C11B C12B C13B 177.2(2)
C11B C12B C13B C14B 2.1(4)
C12B C13B C14B C15B -1.5(4)
C13B C14B C15B C16B -0.4(4)
C14B C15B C16B C11B 1.8(4)
C12B C11B C16B C15B -1.2(4)
C10B C11B C16B C15B -179.2(2)
C5B C4B C17B C18B 1.3(4)
C3B C4B C17B C18B -175.6(2)
C4B C17B C18B C19B -0.5(4)
C17B C18B C19B C20B -0.2(4)
C18B C19B C20B C5B 0.1(4)
C4B C5B C20B C19B 0.7(4)
C6B C5B C20B C19B 179.3(2)
C7B C6B C21B S1B -0.3(3)
C5B C6B C21B S1B 176.31(18)
C22B S1B C21B C6B 0.6(2)
C6B C7B C22B S1B 0.7(3)
C8B C7B C22B S1B -176.77(19)
C21B S1B C22B C7B -0.7(2)
